data_2239215
loop_
_publ_author_name
'Trad, Hager'
'Belkhiria, Mohamed Salah'
'Majdoub, Mustapha'

_publ_section_title
;
 3,3'-Bis(chloromethyl)-4,4'-diethoxy-1,1'-biphenyl
;
_journal_issue 4
_journal_name_full 'Acta Crystallographica Section E'
_journal_page_first o387
_journal_paper_doi 10.1107/S1600536814004528
_journal_volume 70
_journal_year 2014
_chemical_formula_iupac 'C18 H20 Cl2 O2'
_chemical_formula_moiety 'C18 H20 Cl2 O2'
_chemical_formula_sum 'C18 H20 Cl2 O2'
_chemical_formula_weight 339.24
_chemical_name_systematic
;
3,3'-Bis(chloromethyl)-4,4'-diethoxy-1,1'-biphenyl
;
_space_group_IT_number 14
_symmetry_cell_setting monoclinic
_symmetry_space_group_name_Hall '-P 2yn'
_symmetry_space_group_name_H-M 'P 1 21/n 1'
_atom_sites_solution_hydrogens geom
_atom_sites_solution_primary direct
_atom_sites_solution_secondary difmap
_audit_creation_method SHELXL-97
_cell_angle_alpha 90.00
_cell_angle_beta 98.387(2)
_cell_angle_gamma 90.00
_cell_formula_units_Z 2
_cell_length_a 4.984(2)
_cell_length_b 11.598(5)
_cell_length_c 14.578(8)
_cell_measurement_reflns_used 8808
_cell_measurement_temperature 298(2)
_cell_measurement_theta_max 29.031
_cell_measurement_theta_min 2.253
_cell_volume 833.7(7)
_computing_cell_refinement 'DENZO/SCALEPACK (Otwinowski & Minor, 1997)'
_computing_data_collection 'COLLECT (Nonius, 2002)'
_computing_data_reduction 'DENZO/SCALEPACK (Otwinowski & Minor, 1997)'
_computing_molecular_graphics 'ORTEP-3 for Windows (Farrugia, 2012)'
_computing_publication_material 'SHELXL97 (Sheldrick, 2008)'
_computing_structure_refinement 'SHELXL97 (Sheldrick, 2008)'
_computing_structure_solution 'SIR2004 (Burla <i>et al.</i>, 2005)'
_diffrn_ambient_temperature 298(2)
_diffrn_measured_fraction_theta_full 0.986
_diffrn_measured_fraction_theta_max 0.986
_diffrn_measurement_device_type 'Bruker--Nonius KappaCCD'
_diffrn_measurement_method phi/w
_diffrn_radiation_monochromator graphite
_diffrn_radiation_source 'fine-focus sealed tube'
_diffrn_radiation_type MoK\a
_diffrn_radiation_wavelength 0.71073
_diffrn_reflns_av_R_equivalents 0.0480
_diffrn_reflns_av_sigmaI/netI 0.0653
_diffrn_reflns_limit_h_max 6
_diffrn_reflns_limit_h_min -6
_diffrn_reflns_limit_k_max 15
_diffrn_reflns_limit_k_min 0
_diffrn_reflns_limit_l_max 19
_diffrn_reflns_limit_l_min 0
_diffrn_reflns_number 8808
_diffrn_reflns_theta_full 28.07
_diffrn_reflns_theta_max 28.07
_diffrn_reflns_theta_min 2.25
_exptl_absorpt_coefficient_mu 0.394
_exptl_absorpt_correction_T_max 0.953
_exptl_absorpt_correction_T_min 0.937
_exptl_absorpt_correction_type multi-scan
_exptl_absorpt_process_details '(SORTAV; Blessing, 1995)'
_exptl_crystal_colour colourless
_exptl_crystal_density_diffrn 1.351
_exptl_crystal_density_method 'not measured'
_exptl_crystal_description needle
_exptl_crystal_F_000 356
_exptl_crystal_size_max 0.20
_exptl_crystal_size_mid 0.14
_exptl_crystal_size_min 0.10
_refine_diff_density_max 0.263
_refine_diff_density_min -0.280
_refine_ls_extinction_method none
_refine_ls_goodness_of_fit_ref 1.048
_refine_ls_hydrogen_treatment constr
_refine_ls_matrix_type full
_refine_ls_number_parameters 100
_refine_ls_number_reflns 2010
_refine_ls_number_restraints 0
_refine_ls_restrained_S_all 1.048
_refine_ls_R_factor_all 0.0957
_refine_ls_R_factor_gt 0.0484
_refine_ls_shift/su_max 0.000
_refine_ls_shift/su_mean 0.000
_refine_ls_structure_factor_coef Fsqd
_refine_ls_weighting_details 'calc w=1/[\s^2^(Fo^2^)+(0.0770P)^2^+0.0590P] where P=(Fo^2^+2Fc^2^)/3'
_refine_ls_weighting_scheme calc
_refine_ls_wR_factor_gt 0.1331
_refine_ls_wR_factor_ref 0.1485
_reflns_number_gt 1252
_reflns_number_total 2010
_reflns_threshold_expression I>2\s(I)
_cod_data_source_file ds2239sup1.cif
_cod_data_source_block I
_cod_original_sg_symbol_H-M 'P 21/n'
_cod_database_code 2239215
_cod_database_fobs_code 2239215

loop_
_symmetry_equiv_pos_as_xyz
'x, y, z'
'-x+1/2, y+1/2, -z+1/2'
'-x, -y, -z'
'x-1/2, -y-1/2, z-1/2'

loop_
_atom_site_type_symbol
_atom_site_label
_atom_site_fract_x
_atom_site_fract_y
_atom_site_fract_z
_atom_site_U_iso_or_equiv
_atom_site_adp_type
_atom_site_calc_flag
_atom_site_refinement_flags
_atom_site_occupancy
_atom_site_symmetry_multiplicity
Cl Cl 0.58814(14) 0.13757(6) 0.12470(5) 0.0713(3) Uani d . 1 1
O O 0.5754(3) 0.20148(12) -0.11362(11) 0.0483(4) Uani d . 1 1
C C1 0.0870(3) 0.45550(16) -0.01787(13) 0.0345(4) Uani d . 1 1
C C2 0.1168(4) 0.34506(17) 0.01950(15) 0.0391(5) Uani d . 1 1
H H2 0.0217 0.3264 0.0678 0.047 Uiso calc R 1 1
C C3 0.2804(4) 0.26160(17) -0.01136(13) 0.0385(5) Uani d . 1 1
C C4 0.4206(4) 0.28839(17) -0.08584(14) 0.0388(5) Uani d . 1 1
C C5 0.3944(4) 0.39671(18) -0.12463(14) 0.0425(5) Uani d . 1 1
H H5 0.4869 0.4150 -0.1737 0.051 Uiso calc R 1 1
C C6 0.2315(4) 0.47848(18) -0.09126(14) 0.0424(5) Uani d . 1 1
H H6 0.2173 0.5512 -0.1185 0.051 Uiso calc R 1 1
C C7 0.3035(4) 0.14484(18) 0.03221(16) 0.0493(6) Uani d . 1 1
H H7A 0.3263 0.0876 -0.0145 0.059 Uiso calc R 1 1
H H7B 0.1377 0.1272 0.0568 0.059 Uiso calc R 1 1
C C8 0.7054(4) 0.2217(2) -0.19346(16) 0.0500(6) Uani d . 1 1
H H8A 0.8346 0.2844 -0.1816 0.060 Uiso calc R 1 1
H H8B 0.5720 0.2422 -0.2462 0.060 Uiso calc R 1 1
C C9 0.8482(5) 0.1126(2) -0.21296(19) 0.0618(7) Uani d . 1 1
H H9A 0.9380 0.1234 -0.2663 0.093 Uiso calc R 1 1
H H9B 0.7183 0.0513 -0.2248 0.093 Uiso calc R 1 1
H H9C 0.9795 0.0932 -0.1603 0.093 Uiso calc R 1 1

loop_
_atom_site_aniso_label
_atom_site_aniso_U_11
_atom_site_aniso_U_22
_atom_site_aniso_U_33
_atom_site_aniso_U_12
_atom_site_aniso_U_13
_atom_site_aniso_U_23
Cl 0.0797(5) 0.0631(5) 0.0694(5) 0.0113(3) 0.0046(3) 0.0182(3)
O 0.0565(9) 0.0371(9) 0.0568(9) 0.0086(6) 0.0266(7) -0.0025(7)
C1 0.0339(10) 0.0325(11) 0.0380(10) 0.0000(7) 0.0090(7) -0.0006(8)
C2 0.0423(10) 0.0346(12) 0.0433(11) 0.0010(8) 0.0156(8) 0.0015(9)
C3 0.0444(11) 0.0293(11) 0.0435(11) -0.0001(8) 0.0115(9) -0.0002(9)
C4 0.0364(10) 0.0359(12) 0.0459(12) 0.0019(7) 0.0122(8) -0.0045(9)
C5 0.0466(12) 0.0398(12) 0.0454(12) 0.0020(8) 0.0206(9) 0.0042(9)
C6 0.0485(11) 0.0327(11) 0.0490(12) 0.0026(8) 0.0169(9) 0.0071(9)
C7 0.0557(13) 0.0360(12) 0.0596(15) 0.0039(9) 0.0193(11) 0.0031(10)
C8 0.0524(13) 0.0511(14) 0.0503(13) 0.0068(10) 0.0206(10) -0.0039(10)
C9 0.0685(16) 0.0540(16) 0.0679(16) 0.0123(11) 0.0267(13) -0.0088(12)

loop_
_atom_type_symbol
_atom_type_description
_atom_type_scat_dispersion_real
_atom_type_scat_dispersion_imag
_atom_type_scat_source
C C 0.0033 0.0016 'International Tables Vol C Tables 4.2.6.8 and 6.1.1.4'
H H 0.0000 0.0000 'International Tables Vol C Tables 4.2.6.8 and 6.1.1.4'
Cl Cl 0.1484 0.1585 'International Tables Vol C Tables 4.2.6.8 and 6.1.1.4'
O O 0.0106 0.0060 'International Tables Vol C Tables 4.2.6.8 and 6.1.1.4'

loop_
_geom_angle_atom_site_label_1
_geom_angle_atom_site_label_2
_geom_angle_atom_site_label_3
_geom_angle_site_symmetry_3
_geom_angle
C4 O C8 . 117.53(16)
C2 C1 C6 . 115.93(17)
C2 C1 C1 3_565 122.3(2)
C6 C1 C1 3_565 121.7(2)
C3 C2 C1 . 123.47(18)
C3 C2 H2 . 118.3
C1 C2 H2 . 118.3
C2 C3 C4 . 118.59(18)
C2 C3 C7 . 120.61(18)
C4 C3 C7 . 120.78(17)
O C4 C5 . 125.14(18)
O C4 C3 . 115.51(17)
C5 C4 C3 . 119.35(17)
C4 C5 C6 . 120.47(18)
C4 C5 H5 . 119.8
C6 C5 H5 . 119.8
C5 C6 C1 . 122.17(19)
C5 C6 H6 . 118.9
C1 C6 H6 . 118.9
C3 C7 Cl . 111.25(15)
C3 C7 H7A . 109.4
Cl C7 H7A . 109.4
C3 C7 H7B . 109.4
Cl C7 H7B . 109.4
H7A C7 H7B . 108.0
O C8 C9 . 107.42(19)
O C8 H8A . 110.2
C9 C8 H8A . 110.2
O C8 H8B . 110.2
C9 C8 H8B . 110.2
H8A C8 H8B . 108.5
C8 C9 H9A . 109.5
C8 C9 H9B . 109.5
H9A C9 H9B . 109.5
C8 C9 H9C . 109.5
H9A C9 H9C . 109.5
H9B C9 H9C . 109.5

loop_
_geom_bond_atom_site_label_1
_geom_bond_atom_site_label_2
_geom_bond_site_symmetry_2
_geom_bond_distance
Cl C7 . 1.811(2)
O C4 . 1.366(2)
O C8 . 1.432(3)
C1 C2 . 1.391(3)
C1 C6 . 1.399(3)
C1 C1 3_565 1.490(3)
C2 C3 . 1.382(3)
C3 C4 . 1.409(3)
C3 C7 . 1.493(3)
C4 C5 . 1.376(3)
C5 C6 . 1.382(3)
C8 C9 . 1.499(3)
